data_1510496
loop_
_publ_author_name
'Hwang, I.-C.'
'Seppelt, K.'

_publ_section_title
;
 The reduction of Au F3 in super acidic solution
;
_journal_name_full 'Zeitschrift fuer Anorganische und Allgemeine Chemie'
_journal_page_first 765
_journal_page_last 769
_journal_paper_doi 10.1002/1521-3749(200205)628:4<765::AID-ZAAC765>3.0.CO;2-E
_journal_volume 628
_journal_year 2002
_chemical_formula_sum 'Au3 F18 Sb2'
_chemical_name_systematic 'Au3 F8 (Sb F5)2'
_space_group_IT_number 14
_symmetry_space_group_name_Hall '-P 2yn'
_symmetry_space_group_name_H-M 'P 1 21/n 1'
_cell_angle_alpha 90
_cell_angle_beta 115.079
_cell_angle_gamma 90
_cell_formula_units_Z 2
_cell_length_a 9.0493
_cell_length_b 8.4237
_cell_length_c 9.6448
_cell_volume 665.897
_citation_journal_id_ASTM ZAACAB
_cod_data_source_file gold_592.cif
_cod_data_source_block Au3F18Sb2
_cod_original_cell_volume 665.8971
_cod_original_sg_symbol_Hall '-P 2ybc (x-z,y,z)'
_cod_database_code 1510496

loop_
_symmetry_equiv_pos_as_xyz
x,y,z
-x+1/2,y+1/2,-z+1/2
-x,-y,-z
x-1/2,-y-1/2,z-1/2

loop_
_atom_site_label
_atom_site_type_symbol
_atom_site_fract_x
_atom_site_fract_y
_atom_site_fract_z
_atom_site_occupancy
_atom_site_U_iso_or_equiv
F15 F-1 0.1366 0.6075 0.1667 1 0.0
F3 F-1 0.2974 0.1418 -0.0131 1 0.0
F12 F-1 0.3974 0.7691 0.3756 1 0.0
F2 F-1 0.1005 0.5184 -0.2571 1 0.0
Sb1 Sb+5 0.35812 0.6252 0.21844 1 0.0
Au1 Au+3 0.1988 0.33183 -0.13271 1 0.0
F16 F-1 0.4036 0.4479 0.3421 1 0.0
Au2 Au+2 0.5 0 0 1 0.0
F1 F-1 0.0951 0.2107 -0.3093 1 0.0
F13 F-1 0.5752 0.6268 0.2428 1 0.0
F14 F-1 0.3174 0.7823 0.0677 1 0.0
F11 F-1 0.3217 0.4707 0.0458 1 0.0
